data_7002394
loop_
_publ_author_name
'Pedrido, Rosa'
'Romero, Mar\'ia J.'
'Bermejo, Manuel R.'
'Mart\'inez-Calvo, Miguel'
'Gonz\'alez-Noya, Ana M.'
'Zaragoza, Guillermo'

_publ_section_title
;
 Coordinative trends of a tridentate thiosemicarbazone ligand:
 synthesis, characterization, luminescence studies and desulfurization
 processes
;
_journal_issue 39
_journal_name_full 'Dalton Transactions'
_journal_page_first 8329
_journal_page_last 8340
_journal_paper_doi 10.1039/b908782f
_journal_year 2009
_chemical_compound_source 'synthesis as described'
_chemical_formula_moiety 'C54 H66 Ag6 N24 S6, 2(C2 H3 N)'
_chemical_formula_sum 'C58 H72 Ag6 N26 S6'
_chemical_formula_weight 1973.06
_chemical_name_systematic
;
?
;
_space_group_IT_number 14
_symmetry_cell_setting monoclinic
_symmetry_Int_Tables_number 14
_symmetry_space_group_name_Hall '-P 2ybc'
_symmetry_space_group_name_H-M 'P 1 21/c 1'
_atom_sites_solution_hydrogens geom
_atom_sites_solution_primary direct
_atom_sites_solution_secondary difmap
_audit_conform_dict_location ftp://ftp.iucr.org/pub/cif_core.dic
_audit_conform_dict_name cif_core.dic
_audit_conform_dict_version 2.3
_audit_creation_date 2009-02-27T14:14:50-00:00
_audit_creation_method 'WinGX routine CIF_UPDATE'
_cell_angle_alpha 90
_cell_angle_beta 114.899(2)
_cell_angle_gamma 90
_cell_formula_units_Z 2
_cell_length_a 15.997(3)
_cell_length_b 16.404(3)
_cell_length_c 16.081(3)
_cell_measurement_reflns_used 1001
_cell_measurement_temperature 293(2)
_cell_measurement_theta_max 26.13
_cell_measurement_theta_min 2.66
_cell_measurement_wavelength 0.71073
_cell_volume 3827.7(12)
_computing_cell_refinement 'BRUKER Smart'
_computing_data_collection 'BRUKER Smart'
_computing_data_reduction 'BRUKER Saint'
_computing_molecular_graphics 'Ortep-3 for Windows (Farrugia, 1997)'
_computing_publication_material 'WinGX publication routines (Farrugia, 1999)'
_computing_structure_refinement 'SHELXL-97 (Sheldrick, 2008)'
_computing_structure_solution 'DIRDIF96 (Beurskens et al., 1996)'
_diffrn_ambient_temperature 293(2)
_diffrn_measured_fraction_theta_full 1
_diffrn_measured_fraction_theta_max 1
_diffrn_measurement_device_type 'Smart-CCD-1000 BRUKER'
_diffrn_measurement_method 'omega scans'
_diffrn_radiation_monochromator graphite
_diffrn_radiation_probe x-ray
_diffrn_radiation_source 'fine-focus sealed tube'
_diffrn_radiation_type MoK\a
_diffrn_radiation_wavelength 0.7107
_diffrn_reflns_av_R_equivalents 0.0381
_diffrn_reflns_av_unetI/netI 0.0428
_diffrn_reflns_limit_h_max 16
_diffrn_reflns_limit_h_min -17
_diffrn_reflns_limit_k_max 18
_diffrn_reflns_limit_k_min 0
_diffrn_reflns_limit_l_max 17
_diffrn_reflns_limit_l_min 0
_diffrn_reflns_number 33058
_diffrn_reflns_theta_full 23.29
_diffrn_reflns_theta_max 23.29
_diffrn_reflns_theta_min 1.4
_exptl_absorpt_coefficient_mu 1.723
_exptl_absorpt_correction_T_max 0.900
_exptl_absorpt_correction_T_min 0.792
_exptl_absorpt_correction_type multi-scan
_exptl_crystal_colour yellow
_exptl_crystal_density_diffrn 1.712
_exptl_crystal_density_method 'not measured'
_exptl_crystal_description prism
_exptl_crystal_F_000 1960
_exptl_crystal_size_max 0.22
_exptl_crystal_size_mid 0.11
_exptl_crystal_size_min 0.06
_refine_diff_density_max 0.658
_refine_diff_density_min -0.621
_refine_diff_density_rms 0.088
_refine_ls_extinction_method none
_refine_ls_goodness_of_fit_ref 1.046
_refine_ls_hydrogen_treatment constr
_refine_ls_matrix_type full
_refine_ls_number_parameters 430
_refine_ls_number_reflns 5528
_refine_ls_number_restraints 92
_refine_ls_restrained_S_all 1.123
_refine_ls_R_factor_all 0.0719
_refine_ls_R_factor_gt 0.0365
_refine_ls_shift/su_max 0.001
_refine_ls_shift/su_mean 0
_refine_ls_structure_factor_coef Fsqd
_refine_ls_weighting_details 'calc w=1/[\s^2^(Fo^2^)+(0.0233P)^2^+12.0699P] where P=(Fo^2^+2Fc^2^)/3'
_refine_ls_weighting_scheme calc
_refine_ls_wR_factor_gt 0.0753
_refine_ls_wR_factor_ref 0.0913
_reflns_number_gt 3766
_reflns_number_total 5528
_reflns_threshold_expression >2\s(I)
_cod_data_source_file b908782f.txt
_cod_data_source_block be27mj2n
_cod_original_cell_volume 3827.9(11)
_cod_original_sg_symbol_H-M 'P 21/c'
_cod_original_formula_sum 'C58 H72 Ag6 N26 S6 '
_cod_database_code 7002394

loop_
_symmetry_equiv_pos_as_xyz
'x, y, z'
'-x, y+1/2, -z+1/2'
'-x, -y, -z'
'x, -y-1/2, z-1/2'

loop_
_atom_site_label
_atom_site_type_symbol
_atom_site_fract_x
_atom_site_fract_y
_atom_site_fract_z
_atom_site_U_iso_or_equiv
_atom_site_adp_type
_atom_site_occupancy
_atom_site_symmetry_multiplicity
_atom_site_calc_flag
_atom_site_refinement_flags
_atom_site_disorder_assembly
_atom_site_disorder_group
Ag1 Ag 0.09240(4) 0.61767(4) 0.05537(4) 0.05714(18) Uani 1 1 d . . .
Ag2 Ag 0.13250(4) 0.45257(3) 0.00176(4) 0.05764(18) Uani 1 1 d . . .
Ag3 Ag 0.04052(4) 0.49357(4) 0.15946(4) 0.06278(19) Uani 1 1 d . . .
S4 S 0.19571(14) 0.44978(12) 0.17205(13) 0.0566(5) Uani 1 1 d . . .
S5 S 0.06577(13) 0.62675(11) -0.11056(12) 0.0512(5) Uani 1 1 d . . .
S6 S -0.04505(14) 0.67393(12) 0.06744(15) 0.0618(5) Uani 1 1 d . . .
C7 C -0.0272(6) 0.6672(6) 0.1801(6) 0.076(2) Uani 1 1 d U A .
N8 N 0.0206(5) 0.6048(4) 0.2309(5) 0.0674(19) Uani 1 1 d . . .
N9 N 0.0332(5) 0.6105(5) 0.3204(6) 0.080(2) Uani 1 1 d . . .
C10 C 0.0771(7) 0.5520(7) 0.3713(6) 0.083(3) Uani 1 1 d . . .
H10 H 0.0971 0.5097 0.3456 0.1 Uiso 1 1 calc R . .
C11 C 0.0979(7) 0.5483(7) 0.4701(7) 0.094(3) Uani 1 1 d U . .
N12 N 0.1414(7) 0.4813(6) 0.5119(6) 0.110(3) Uani 1 1 d U . .
C13 C 0.1586(10) 0.4741(9) 0.6027(8) 0.141(5) Uani 1 1 d U . .
H13 H 0.19 0.4284 0.635 0.169 Uiso 1 1 calc R . .
C14 C 0.1314(10) 0.5314(11) 0.6466(9) 0.141(6) Uani 1 1 d U . .
H14 H 0.1436 0.5236 0.7079 0.169 Uiso 1 1 calc R . .
C15 C 0.0869(9) 0.5994(10) 0.6036(8) 0.134(5) Uani 1 1 d U . .
H15 H 0.0687 0.6388 0.6342 0.161 Uiso 1 1 calc R . .
C16 C 0.0693(7) 0.6084(8) 0.5122(7) 0.104(3) Uani 1 1 d U . .
H16 H 0.0387 0.6543 0.4796 0.124 Uiso 1 1 calc R . .
C20 C 0.1703(5) 0.5943(5) -0.1077(5) 0.0513(19) Uani 1 1 d . . .
N21 N 0.2005(4) 0.5200(4) -0.0750(4) 0.0550(16) Uani 1 1 d . . .
N22 N 0.2801(5) 0.4974(4) -0.0834(4) 0.0642(17) Uani 1 1 d . . .
C23 C 0.3128(6) 0.4291(5) -0.0471(6) 0.068(2) Uani 1 1 d . . .
H23 H 0.2848 0.4018 -0.015 0.081 Uiso 1 1 calc R . .
C24 C 0.3921(6) 0.3920(6) -0.0537(6) 0.076(2) Uani 1 1 d U . .
N25 N 0.4142(6) 0.3191(5) -0.0145(6) 0.101(3) Uani 1 1 d U . .
C26 C 0.4860(8) 0.2815(8) -0.0183(8) 0.118(4) Uani 1 1 d U . .
H26 H 0.5016 0.23 0.008 0.142 Uiso 1 1 calc R . .
C27 C 0.5381(9) 0.3142(9) -0.0584(8) 0.130(5) Uani 1 1 d U . .
H27 H 0.5882 0.2857 -0.0589 0.156 Uiso 1 1 calc R . .
C28 C 0.5159(9) 0.3884(9) -0.0975(9) 0.147(6) Uani 1 1 d U . .
H28 H 0.5508 0.4127 -0.1246 0.177 Uiso 1 1 calc R . .
C29 C 0.4393(8) 0.4277(7) -0.0961(8) 0.120(4) Uani 1 1 d U . .
H29 H 0.421 0.4782 -0.1243 0.144 Uiso 1 1 calc R . .
N30 N 0.2160(5) 0.6417(4) -0.1408(5) 0.076(2) Uani 1 1 d D . .
H30 H 0.2674 0.6226 -0.1376 0.091 Uiso 1 1 calc R . .
C31 C 0.1899(6) 0.7229(5) -0.1826(6) 0.082(3) Uani 1 1 d D . .
H31A H 0.1265 0.7338 -0.1933 0.098 Uiso 1 1 calc R . .
H31B H 0.1928 0.7228 -0.2416 0.098 Uiso 1 1 calc R . .
C32 C 0.2487(7) 0.7890(5) -0.1261(7) 0.101(3) Uani 1 1 d D . .
H32A H 0.2457 0.7901 -0.0678 0.151 Uiso 1 1 calc R . .
H32B H 0.2277 0.8402 -0.1567 0.151 Uiso 1 1 calc R . .
H32C H 0.3113 0.7798 -0.1171 0.151 Uiso 1 1 calc R . .
C33 C 0.2668(5) 0.5355(5) 0.2051(5) 0.0552(19) Uani 1 1 d . . .
N34 N 0.2389(4) 0.6032(4) 0.1561(4) 0.0540(16) Uani 1 1 d . . .
N35 N 0.3023(4) 0.6659(4) 0.1887(4) 0.0575(16) Uani 1 1 d . . .
C36 C 0.2812(6) 0.7318(5) 0.1449(6) 0.059(2) Uani 1 1 d . . .
H36 H 0.2267 0.7347 0.0918 0.071 Uiso 1 1 calc R . .
C37 C 0.3398(6) 0.8040(5) 0.1751(6) 0.062(2) Uani 1 1 d U . .
N38 N 0.3150(6) 0.8674(5) 0.1156(6) 0.089(2) Uani 1 1 d U . .
C39 C 0.3682(8) 0.9346(6) 0.1427(8) 0.100(3) Uani 1 1 d U . .
H39 H 0.3536 0.9792 0.1035 0.121 Uiso 1 1 calc R . .
C40 C 0.4398(9) 0.9394(7) 0.2224(8) 0.113(4) Uani 1 1 d U . .
H40 H 0.4739 0.9874 0.2388 0.135 Uiso 1 1 calc R . .
C41 C 0.4637(9) 0.8773(9) 0.2792(8) 0.144(5) Uani 1 1 d U . .
H41 H 0.5145 0.8815 0.3354 0.173 Uiso 1 1 calc R . .
C42 C 0.4137(8) 0.8057(7) 0.2558(7) 0.110(4) Uani 1 1 d U . .
H42 H 0.4306 0.7607 0.2945 0.133 Uiso 1 1 calc R . .
N43 N 0.3480(5) 0.5305(4) 0.2767(4) 0.0716(19) Uani 1 1 d . . .
H43 H 0.3868 0.5689 0.2833 0.086 Uiso 1 1 calc R . .
C44 C 0.3774(6) 0.4663(6) 0.3450(6) 0.087(3) Uani 1 1 d . . .
H44A H 0.4429 0.4569 0.3652 0.105 Uiso 1 1 calc R . .
H44B H 0.3453 0.4163 0.3177 0.105 Uiso 1 1 calc R . .
C45 C 0.3590(10) 0.4873(8) 0.4250(8) 0.155(6) Uani 1 1 d . . .
H45A H 0.3872 0.5387 0.4496 0.233 Uiso 1 1 calc R . .
H45B H 0.3841 0.4458 0.471 0.233 Uiso 1 1 calc R . .
H45C H 0.2937 0.4911 0.4063 0.233 Uiso 1 1 calc R . .
N50 N 0.5307(9) 0.6343(7) 0.3581(8) 0.155(4) Uiso 1 1 d . . .
C51 C 0.5969(11) 0.6701(10) 0.3584(10) 0.157(5) Uiso 1 1 d D . .
C52 C 0.6752(15) 0.7273(13) 0.3619(16) 0.306(12) Uiso 1 1 d D . .
H52A H 0.6533 0.7825 0.3519 0.459 Uiso 1 1 calc R . .
H52B H 0.6945 0.7118 0.3151 0.459 Uiso 1 1 calc R . .
H52C H 0.7264 0.7231 0.4209 0.459 Uiso 1 1 calc R . .
N17 N -0.0560(5) 0.7274(5) 0.2174(5) 0.0946(19) Uani 1 1 d DU . .
H17A H -0.0404 0.7246 0.2757 0.114 Uiso 0.630(13) 1 d P A 1
H17B H -0.0438 0.7231 0.2759 0.114 Uiso 0.370(13) 1 d P A 2
C18 C -0.1072(9) 0.8017(10) 0.1620(12) 0.098(2) Uani 0.630(13) 1 d PDU A 1
H18A H -0.0906 0.81 0.1112 0.117 Uiso 0.630(13) 1 calc PR A 1
H18B H -0.0891 0.8498 0.2006 0.117 Uiso 0.630(13) 1 calc PR A 1
C19 C -0.2111(9) 0.7898(11) 0.1254(13) 0.116(3) Uani 0.630(13) 1 d PDU A 1
H19A H -0.2244 0.7332 0.129 0.173 Uiso 0.630(13) 1 calc PR A 1
H19B H -0.2401 0.8075 0.0627 0.173 Uiso 0.630(13) 1 calc PR A 1
H19C H -0.2343 0.8214 0.1615 0.173 Uiso 0.630(13) 1 calc PR A 1
C19B C -0.2002(16) 0.7618(19) 0.216(2) 0.116(3) Uani 0.370(13) 1 d PDU A 2
H19D H -0.2492 0.801 0.1919 0.173 Uiso 0.370(13) 1 calc PR A 2
H19E H -0.1738 0.7633 0.2818 0.173 Uiso 0.370(13) 1 calc PR A 2
H19F H -0.2242 0.7083 0.1952 0.173 Uiso 0.370(13) 1 calc PR A 2
C18B C -0.1289(16) 0.7815(17) 0.184(2) 0.098(2) Uani 0.370(13) 1 d PDU A 2
H18C H -0.156 0.7803 0.1175 0.117 Uiso 0.370(13) 1 calc PR A 2
H18D H -0.1063 0.8362 0.2034 0.117 Uiso 0.370(13) 1 calc PR A 2

loop_
_atom_site_aniso_label
_atom_site_aniso_U_11
_atom_site_aniso_U_22
_atom_site_aniso_U_33
_atom_site_aniso_U_23
_atom_site_aniso_U_13
_atom_site_aniso_U_12
Ag1 0.0588(4) 0.0585(4) 0.0568(4) 0.0066(3) 0.0269(3) 0.0066(3)
Ag2 0.0686(4) 0.0514(4) 0.0539(4) 0.0007(3) 0.0268(3) -0.0036(3)
Ag3 0.0667(4) 0.0600(4) 0.0630(4) 0.0013(3) 0.0286(3) -0.0057(3)
S4 0.0624(13) 0.0530(12) 0.0519(12) 0.0045(9) 0.0218(10) 0.0009(10)
S5 0.0547(12) 0.0509(11) 0.0515(11) 0.0046(9) 0.0259(10) 0.0023(9)
S6 0.0622(13) 0.0509(12) 0.0777(14) -0.0125(10) 0.0347(12) -0.0036(10)
C7 0.056(4) 0.092(5) 0.086(5) -0.041(4) 0.035(4) -0.008(4)
N8 0.072(5) 0.080(5) 0.059(4) -0.022(4) 0.036(4) -0.019(4)
N9 0.081(6) 0.097(6) 0.070(5) -0.022(5) 0.039(5) -0.027(5)
C10 0.098(8) 0.106(8) 0.062(6) -0.029(6) 0.048(6) -0.045(7)
C11 0.089(8) 0.116(8) 0.079(7) -0.021(5) 0.037(6) -0.039(6)
N12 0.116(8) 0.125(7) 0.080(6) -0.003(5) 0.033(6) -0.043(6)
C13 0.145(12) 0.180(12) 0.079(7) -0.010(7) 0.028(8) -0.056(9)
C14 0.119(12) 0.232(17) 0.070(8) -0.013(7) 0.038(8) -0.066(10)
C15 0.110(11) 0.220(15) 0.077(7) -0.050(8) 0.044(8) -0.052(9)
C16 0.079(7) 0.162(9) 0.075(6) -0.036(6) 0.038(6) -0.041(6)
C20 0.060(5) 0.055(5) 0.045(4) -0.002(4) 0.028(4) -0.010(4)
N21 0.062(4) 0.050(4) 0.063(4) 0.004(3) 0.036(3) 0.005(3)
N22 0.065(4) 0.068(5) 0.068(4) 0.003(4) 0.037(4) 0.006(4)
C23 0.079(6) 0.060(5) 0.074(6) 0.006(5) 0.041(5) 0.014(5)
C24 0.080(6) 0.087(6) 0.069(6) 0.004(5) 0.040(5) 0.021(5)
N25 0.100(6) 0.097(6) 0.125(7) 0.024(5) 0.067(6) 0.040(5)
C26 0.103(9) 0.130(9) 0.132(10) 0.023(7) 0.060(8) 0.052(7)
C27 0.121(10) 0.182(12) 0.112(9) 0.030(8) 0.073(8) 0.080(9)
C28 0.133(10) 0.207(14) 0.155(11) 0.070(10) 0.114(10) 0.079(10)
C29 0.123(9) 0.136(9) 0.142(10) 0.056(8) 0.097(8) 0.057(7)
N30 0.064(5) 0.078(5) 0.101(6) 0.037(4) 0.049(4) 0.015(4)
C31 0.072(6) 0.087(7) 0.095(7) 0.040(6) 0.044(6) 0.009(5)
C32 0.131(9) 0.068(6) 0.105(8) -0.004(6) 0.050(7) 0.008(7)
C33 0.056(5) 0.062(5) 0.050(5) 0.000(4) 0.025(4) -0.001(4)
N34 0.053(4) 0.057(4) 0.050(4) 0.006(3) 0.020(3) -0.003(3)
N35 0.054(4) 0.065(4) 0.058(4) 0.002(4) 0.027(3) -0.002(4)
C36 0.064(5) 0.056(5) 0.067(5) -0.002(4) 0.038(5) -0.002(4)
C37 0.072(6) 0.057(5) 0.072(5) -0.009(4) 0.046(4) -0.007(4)
N38 0.098(6) 0.072(5) 0.109(6) 0.008(4) 0.055(5) -0.008(4)
C39 0.144(10) 0.071(6) 0.111(8) 0.010(6) 0.078(7) -0.019(6)
C40 0.158(11) 0.103(8) 0.106(8) -0.042(6) 0.084(7) -0.060(8)
C41 0.138(11) 0.170(12) 0.090(8) 0.003(7) 0.016(7) -0.081(9)
C42 0.110(8) 0.123(8) 0.080(7) 0.010(6) 0.021(5) -0.045(7)
N43 0.058(4) 0.076(5) 0.062(4) 0.010(4) 0.008(4) -0.001(4)
C44 0.082(7) 0.098(7) 0.062(6) 0.022(5) 0.011(5) 0.015(6)
C45 0.234(16) 0.148(12) 0.098(9) 0.040(8) 0.083(10) 0.038(11)
N17 0.069(3) 0.113(4) 0.096(4) -0.047(3) 0.029(3) 0.011(3)
C18 0.068(3) 0.116(4) 0.102(4) -0.048(3) 0.028(3) 0.017(3)
C19 0.075(5) 0.130(6) 0.122(6) -0.039(5) 0.022(5) 0.018(5)
C19B 0.075(5) 0.130(6) 0.122(6) -0.039(5) 0.022(5) 0.018(5)
C18B 0.068(3) 0.116(4) 0.102(4) -0.048(3) 0.028(3) 0.017(3)

loop_
_atom_type_symbol
_atom_type_description
_atom_type_scat_dispersion_real
_atom_type_scat_dispersion_imag
_atom_type_scat_source
C C 0.0033 0.0016 'International Tables Vol C Tables 4.2.6.8 and 6.1.1.4'
H H 0 0 'International Tables Vol C Tables 4.2.6.8 and 6.1.1.4'
Ag Ag -0.8971 1.1015 'International Tables Vol C Tables 4.2.6.8 and 6.1.1.4'
N N 0.0061 0.0033 'International Tables Vol C Tables 4.2.6.8 and 6.1.1.4'
S S 0.1246 0.1234 'International Tables Vol C Tables 4.2.6.8 and 6.1.1.4'
O O 0.0106 0.006 'International Tables Vol C Tables 4.2.6.8 and 6.1.1.4'

loop_
_geom_angle_atom_site_label_1
_geom_angle_atom_site_label_2
_geom_angle_atom_site_label_3
_geom_angle
_geom_angle_site_symmetry_1
_geom_angle_site_symmetry_3
_geom_angle_publ_flag
N34 Ag1 S6 132.98(16) . . ?
N34 Ag1 S5 115.58(15) . . ?
S6 Ag1 S5 107.57(7) . . ?
N34 Ag1 Ag3 88.61(15) . . ?
S6 Ag1 Ag3 75.05(5) . . ?
S5 Ag1 Ag3 132.40(5) . . ?
N34 Ag1 Ag2 79.97(16) . . ?
S6 Ag1 Ag2 131.89(5) . . ?
S5 Ag1 Ag2 73.14(5) . . ?
Ag3 Ag1 Ag2 71.72(2) . . ?
N21 Ag2 S6 118.39(16) . 3_565 ?
N21 Ag2 S4 123.12(16) . . ?
S6 Ag2 S4 111.62(7) 3_565 . ?
N21 Ag2 Ag1 85.69(15) . . ?
S6 Ag2 Ag1 137.33(5) 3_565 . ?
S4 Ag2 Ag1 74.73(5) . . ?
N21 Ag2 Ag3 82.26(16) . 3_565 ?
S6 Ag2 Ag3 73.77(5) 3_565 3_565 ?
S4 Ag2 Ag3 138.68(5) . 3_565 ?
Ag1 Ag2 Ag3 75.66(2) . 3_565 ?
N8 Ag3 S5 125.17(17) . 3_565 ?
N8 Ag3 S4 122.62(18) . . ?
S5 Ag3 S4 108.50(7) 3_565 . ?
N8 Ag3 Ag1 82.23(17) . . ?
S5 Ag3 Ag1 132.64(5) 3_565 . ?
S4 Ag3 Ag1 74.91(5) . . ?
N8 Ag3 Ag2 85.72(19) . 3_565 ?
S5 Ag3 Ag2 72.87(5) 3_565 3_565 ?
S4 Ag3 Ag2 132.14(5) . 3_565 ?
Ag1 Ag3 Ag2 71.82(2) . 3_565 ?
C33 S4 Ag2 103.4(3) . . ?
C33 S4 Ag3 106.8(3) . . ?
Ag2 S4 Ag3 88.63(7) . . ?
C20 S5 Ag3 106.6(3) . 3_565 ?
C20 S5 Ag1 102.8(2) . . ?
Ag3 S5 Ag1 94.33(6) 3_565 . ?
C7 S6 Ag1 107.5(3) . . ?
C7 S6 Ag2 103.3(3) . 3_565 ?
Ag1 S6 Ag2 90.27(7) . 3_565 ?
N8 C7 N17 120.7(9) . . ?
N8 C7 S6 119.7(6) . . ?
N17 C7 S6 119.5(8) . . ?
C7 N8 N9 112.7(7) . . ?
C7 N8 Ag3 118.5(5) . . ?
N9 N8 Ag3 127.0(6) . . ?
C10 N9 N8 115.1(8) . . ?
N9 C10 C11 122.5(11) . . ?
N9 C10 H10 118.7 . . ?
C11 C10 H10 118.7 . . ?
N12 C11 C16 123.9(11) . . ?
N12 C11 C10 114.3(11) . . ?
C16 C11 C10 121.8(12) . . ?
C11 N12 C13 116.1(12) . . ?
C14 C13 N12 122.0(15) . . ?
C14 C13 H13 119 . . ?
N12 C13 H13 119 . . ?
C15 C14 C13 121.6(15) . . ?
C15 C14 H14 119.2 . . ?
C13 C14 H14 119.2 . . ?
C14 C15 C16 117.4(15) . . ?
C14 C15 H15 121.3 . . ?
C16 C15 H15 121.3 . . ?
C11 C16 C15 119.0(13) . . ?
C11 C16 H16 120.5 . . ?
C15 C16 H16 120.5 . . ?
N30 C20 N21 121.6(7) . . ?
N30 C20 S5 119.9(6) . . ?
N21 C20 S5 118.5(5) . . ?
C20 N21 N22 113.7(6) . . ?
C20 N21 Ag2 119.0(5) . . ?
N22 N21 Ag2 126.7(5) . . ?
C23 N22 N21 114.2(7) . . ?
N22 C23 C24 122.7(8) . . ?
N22 C23 H23 118.6 . . ?
C24 C23 H23 118.6 . . ?
N25 C24 C29 122.5(9) . . ?
N25 C24 C23 114.2(8) . . ?
C29 C24 C23 123.3(9) . . ?
C26 N25 C24 117.3(9) . . ?
N25 C26 C27 123.6(11) . . ?
N25 C26 H26 118.2 . . ?
C27 C26 H26 118.2 . . ?
C28 C27 C26 119.0(11) . . ?
C28 C27 H27 120.5 . . ?
C26 C27 H27 120.5 . . ?
C27 C28 C29 118.1(11) . . ?
C27 C28 H28 120.9 . . ?
C29 C28 H28 120.9 . . ?
C24 C29 C28 119.5(11) . . ?
C24 C29 H29 120.3 . . ?
C28 C29 H29 120.3 . . ?
C20 N30 C31 128.0(7) . . ?
C20 N30 H30 116 . . ?
C31 N30 H30 116 . . ?
N30 C31 C32 113.6(8) . . ?
N30 C31 H31A 108.8 . . ?
C32 C31 H31A 108.8 . . ?
N30 C31 H31B 108.8 . . ?
C32 C31 H31B 108.8 . . ?
H31A C31 H31B 107.7 . . ?
C31 C32 H32A 109.5 . . ?
C31 C32 H32B 109.5 . . ?
H32A C32 H32B 109.5 . . ?
C31 C32 H32C 109.5 . . ?
H32A C32 H32C 109.5 . . ?
H32B C32 H32C 109.5 . . ?
N43 C33 N34 122.0(7) . . ?
N43 C33 S4 119.2(6) . . ?
N34 C33 S4 118.7(6) . . ?
C33 N34 N35 112.8(6) . . ?
C33 N34 Ag1 120.5(5) . . ?
N35 N34 Ag1 125.1(5) . . ?
C36 N35 N34 116.5(7) . . ?
N35 C36 C37 121.9(8) . . ?
N35 C36 H36 119.1 . . ?
C37 C36 H36 119.1 . . ?
C42 C37 N38 123.0(9) . . ?
C42 C37 C36 121.4(9) . . ?
N38 C37 C36 115.6(8) . . ?
C39 N38 C37 116.2(9) . . ?
C40 C39 N38 122.5(11) . . ?
C40 C39 H39 118.7 . . ?
N38 C39 H39 118.7 . . ?
C41 C40 C39 120.7(12) . . ?
C41 C40 H40 119.7 . . ?
C39 C40 H40 119.7 . . ?
C40 C41 C42 120.3(12) . . ?
C40 C41 H41 119.8 . . ?
C42 C41 H41 119.8 . . ?
C37 C42 C41 117.1(11) . . ?
C37 C42 H42 121.4 . . ?
C41 C42 H42 121.4 . . ?
C33 N43 C44 126.2(7) . . ?
C33 N43 H43 116.9 . . ?
C44 N43 H43 116.9 . . ?
N43 C44 C45 111.7(8) . . ?
N43 C44 H44A 109.3 . . ?
C45 C44 H44A 109.3 . . ?
N43 C44 H44B 109.3 . . ?
C45 C44 H44B 109.3 . . ?
H44A C44 H44B 107.9 . . ?
C44 C45 H45A 109.5 . . ?
C44 C45 H45B 109.5 . . ?
H45A C45 H45B 109.5 . . ?
C44 C45 H45C 109.5 . . ?
H45A C45 H45C 109.5 . . ?
H45B C45 H45C 109.5 . . ?
N50 C51 C52 171.6(18) . . ?
C51 C52 H52A 109.5 . . ?
C51 C52 H52B 109.5 . . ?
H52A C52 H52B 109.5 . . ?
C51 C52 H52C 109.5 . . ?
H52A C52 H52C 109.5 . . ?
H52B C52 H52C 109.5 . . ?
C7 N17 C18B 134.0(15) . . ?
C7 N17 C18 122.0(10) . . ?
C7 N17 H17A 116.8(9) . . ?
C18B N17 H17A 105.6(14) . . ?
C18 N17 H17A 121.0(10) . . ?
C7 N17 H17B 117.3(9) . . ?
C18B N17 H17B 103.9(14) . . ?
C18 N17 H17B 120.7(10) . . ?
N17 C18 C19 110.7(12) . . ?
N17 C18 H18A 109.5 . . ?
C19 C18 H18A 109.5 . . ?
N17 C18 H18B 109.5 . . ?
C19 C18 H18B 109.5 . . ?
H18A C18 H18B 108.1 . . ?
C18B C19B H19D 109.5 . . ?
C18B C19B H19E 109.5 . . ?
H19D C19B H19E 109.5 . . ?
C18B C19B H19F 109.5 . . ?
H19D C19B H19F 109.5 . . ?
H19E C19B H19F 109.5 . . ?
N17 C18B C19B 112(2) . . ?
N17 C18B H18C 109.2 . . ?
C19B C18B H18C 109.2 . . ?
N17 C18B H18D 109.2 . . ?
C19B C18B H18D 109.2 . . ?
H18C C18B H18D 107.9 . . ?

loop_
_geom_bond_atom_site_label_1
_geom_bond_atom_site_label_2
_geom_bond_distance
_geom_bond_site_symmetry_2
_geom_bond_publ_flag
Ag1 N34 2.231(6) . ?
Ag1 S6 2.467(2) . ?
Ag1 S5 2.5233(19) . ?
Ag1 Ag3 2.9673(9) . ?
Ag1 Ag2 2.9927(9) . ?
Ag2 N21 2.251(6) . ?
Ag2 S6 2.488(2) 3_565 ?
Ag2 S4 2.488(2) . ?
Ag2 Ag3 3.0201(9) 3_565 ?
Ag3 N8 2.250(7) . ?
Ag3 S5 2.506(2) 3_565 ?
Ag3 S4 2.510(2) . ?
Ag3 Ag2 3.0201(9) 3_565 ?
S4 C33 1.745(8) . ?
S5 C20 1.736(7) . ?
S5 Ag3 2.506(2) 3_565 ?
S6 C7 1.714(10) . ?
S6 Ag2 2.488(2) 3_565 ?
C7 N8 1.331(11) . ?
C7 N17 1.336(10) . ?
N8 N9 1.369(9) . ?
N9 C10 1.265(11) . ?
C10 C11 1.482(13) . ?
C10 H10 0.93 . ?
C11 N12 1.323(13) . ?
C11 C16 1.377(14) . ?
N12 C13 1.372(14) . ?
C13 C14 1.353(18) . ?
C13 H13 0.93 . ?
C14 C15 1.347(18) . ?
C14 H14 0.93 . ?
C15 C16 1.384(14) . ?
C15 H15 0.93 . ?
C16 H16 0.93 . ?
C20 N30 1.324(8) . ?
C20 N21 1.334(9) . ?
N21 N22 1.385(8) . ?
N22 C23 1.270(9) . ?
C23 C24 1.450(11) . ?
C23 H23 0.93 . ?
C24 N25 1.329(11) . ?
C24 C29 1.347(12) . ?
N25 C26 1.328(11) . ?
C26 C27 1.360(15) . ?
C26 H26 0.93 . ?
C27 C28 1.347(16) . ?
C27 H27 0.93 . ?
C28 C29 1.393(13) . ?
C28 H28 0.93 . ?
C29 H29 0.93 . ?
N30 C31 1.472(9) . ?
N30 H30 0.86 . ?
C31 C32 1.472(11) . ?
C31 H31A 0.97 . ?
C31 H31B 0.97 . ?
C32 H32A 0.96 . ?
C32 H32B 0.96 . ?
C32 H32C 0.96 . ?
C33 N43 1.327(9) . ?
C33 N34 1.326(9) . ?
N34 N35 1.382(8) . ?
N35 C36 1.256(9) . ?
C36 C37 1.461(10) . ?
C36 H36 0.93 . ?
C37 C42 1.338(12) . ?
C37 N38 1.354(10) . ?
N38 C39 1.348(12) . ?
C39 C40 1.313(14) . ?
C39 H39 0.93 . ?
C40 C41 1.314(15) . ?
C40 H40 0.93 . ?
C41 C42 1.380(14) . ?
C41 H41 0.93 . ?
C42 H42 0.93 . ?
N43 C44 1.449(10) . ?
N43 H43 0.86 . ?
C44 C45 1.476(13) . ?
C44 H44A 0.97 . ?
C44 H44B 0.97 . ?
C45 H45A 0.96 . ?
C45 H45B 0.96 . ?
C45 H45C 0.96 . ?
N50 C51 1.209(16) . ?
C51 C52 1.547(16) . ?
C52 H52A 0.96 . ?
C52 H52B 0.96 . ?
C52 H52C 0.96 . ?
N17 C18B 1.381(17) . ?
N17 C18 1.528(15) . ?
N17 H17A 0.863(8) . ?
N17 H17B 0.879(8) . ?
C18 C19 1.524(16) . ?
C18 H18A 0.97 . ?
C18 H18B 0.97 . ?
C19 H19A 0.96 . ?
C19 H19B 0.96 . ?
C19 H19C 0.96 . ?
C19B C18B 1.471(19) . ?
C19B H19D 0.96 . ?
C19B H19E 0.96 . ?
C19B H19F 0.96 . ?
C18B H18C 0.97 . ?
C18B H18D 0.97 . ?

loop_
_geom_hbond_atom_site_label_D
_geom_hbond_atom_site_label_H
_geom_hbond_atom_site_label_A
_geom_hbond_distance_DH
_geom_hbond_distance_HA
_geom_hbond_distance_DA
_geom_hbond_angle_DHA
_geom_hbond_site_symmetry_A
N43 H43 N50 0.86 2.36 3.152(14) 153.5 .

loop_
_geom_torsion_atom_site_label_1
_geom_torsion_atom_site_label_2
_geom_torsion_atom_site_label_3
_geom_torsion_atom_site_label_4
_geom_torsion
_geom_torsion_site_symmetry_1
_geom_torsion_site_symmetry_2
_geom_torsion_site_symmetry_3
_geom_torsion_site_symmetry_4
_geom_torsion_publ_flag
N34 Ag1 Ag2 N21 -80.3(2) . . . . ?
S6 Ag1 Ag2 N21 139.25(18) . . . . ?
S5 Ag1 Ag2 N21 40.50(17) . . . . ?
Ag3 Ag1 Ag2 N21 -172.14(16) . . . . ?
N34 Ag1 Ag2 S6 151.28(17) . . . 3_565 ?
S6 Ag1 Ag2 S6 10.80(15) . . . 3_565 ?
S5 Ag1 Ag2 S6 -87.94(9) . . . 3_565 ?
Ag3 Ag1 Ag2 S6 59.42(8) . . . 3_565 ?
N34 Ag1 Ag2 S4 45.78(16) . . . . ?
S6 Ag1 Ag2 S4 -94.70(9) . . . . ?
S5 Ag1 Ag2 S4 166.56(7) . . . . ?
Ag3 Ag1 Ag2 S4 -46.08(5) . . . . ?
N34 Ag1 Ag2 Ag3 -163.38(15) . . . 3_565 ?
S6 Ag1 Ag2 Ag3 56.15(8) . . . 3_565 ?
S5 Ag1 Ag2 Ag3 -42.60(5) . . . 3_565 ?
Ag3 Ag1 Ag2 Ag3 104.76(2) . . . 3_565 ?
N34 Ag1 Ag3 N8 92.5(2) . . . . ?
S6 Ag1 Ag3 N8 -42.90(19) . . . . ?
S5 Ag1 Ag3 N8 -143.23(19) . . . . ?
Ag2 Ag1 Ag3 N8 172.42(18) . . . . ?
N34 Ag1 Ag3 S5 -135.82(17) . . . 3_565 ?
S6 Ag1 Ag3 S5 88.76(8) . . . 3_565 ?
S5 Ag1 Ag3 S5 -11.57(13) . . . 3_565 ?
Ag2 Ag1 Ag3 S5 -55.92(7) . . . 3_565 ?
N34 Ag1 Ag3 S4 -34.37(16) . . . . ?
S6 Ag1 Ag3 S4 -169.79(7) . . . . ?
S5 Ag1 Ag3 S4 89.88(8) . . . . ?
Ag2 Ag1 Ag3 S4 45.53(5) . . . . ?
N34 Ag1 Ag3 Ag2 -179.45(16) . . . 3_565 ?
S6 Ag1 Ag3 Ag2 45.13(5) . . . 3_565 ?
S5 Ag1 Ag3 Ag2 -55.21(7) . . . 3_565 ?
Ag2 Ag1 Ag3 Ag2 -99.56(2) . . . 3_565 ?
N21 Ag2 S4 C33 21.3(3) . . . . ?
S6 Ag2 S4 C33 171.6(3) 3_565 . . . ?
Ag1 Ag2 S4 C33 -53.0(3) . . . . ?
Ag3 Ag2 S4 C33 -98.6(3) 3_565 . . . ?
N21 Ag2 S4 Ag3 128.27(19) . . . . ?
S6 Ag2 S4 Ag3 -81.37(7) 3_565 . . . ?
Ag1 Ag2 S4 Ag3 54.00(4) . . . . ?
Ag3 Ag2 S4 Ag3 8.37(11) 3_565 . . . ?
N8 Ag3 S4 C33 -21.2(4) . . . . ?
S5 Ag3 S4 C33 179.5(3) 3_565 . . . ?
Ag1 Ag3 S4 C33 49.0(3) . . . . ?
Ag2 Ag3 S4 C33 96.1(3) 3_565 . . . ?
N8 Ag3 S4 Ag2 -124.8(2) . . . . ?
S5 Ag3 S4 Ag2 75.90(7) 3_565 . . . ?
Ag1 Ag3 S4 Ag2 -54.61(4) . . . . ?
Ag2 Ag3 S4 Ag2 -7.45(9) 3_565 . . . ?
N34 Ag1 S5 C20 14.0(3) . . . . ?
S6 Ag1 S5 C20 174.8(3) . . . . ?
Ag3 Ag1 S5 C20 -99.6(3) . . . . ?
Ag2 Ag1 S5 C20 -55.7(3) . . . . ?
N34 Ag1 S5 Ag3 122.13(18) . . . 3_565 ?
S6 Ag1 S5 Ag3 -77.06(7) . . . 3_565 ?
Ag3 Ag1 S5 Ag3 8.51(9) . . . 3_565 ?
Ag2 Ag1 S5 Ag3 52.42(5) . . . 3_565 ?
N34 Ag1 S6 C7 -24.3(4) . . . . ?
S5 Ag1 S6 C7 179.6(3) . . . . ?
Ag3 Ag1 S6 C7 49.3(3) . . . . ?
Ag2 Ag1 S6 C7 96.8(3) . . . . ?
N34 Ag1 S6 Ag2 -128.4(2) . . . 3_565 ?
S5 Ag1 S6 Ag2 75.55(8) . . . 3_565 ?
Ag3 Ag1 S6 Ag2 -54.81(5) . . . 3_565 ?
Ag2 Ag1 S6 Ag2 -7.30(10) . . . 3_565 ?
Ag1 S6 C7 N8 -33.7(8) . . . . ?
Ag2 S6 C7 N8 60.9(7) 3_565 . . . ?
Ag1 S6 C7 N17 141.8(6) . . . . ?
Ag2 S6 C7 N17 -123.6(7) 3_565 . . . ?
N17 C7 N8 N9 1.2(11) . . . . ?
S6 C7 N8 N9 176.6(5) . . . . ?
N17 C7 N8 Ag3 167.0(6) . . . . ?
S6 C7 N8 Ag3 -17.5(9) . . . . ?
S5 Ag3 N8 C7 -89.9(6) 3_565 . . . ?
S4 Ag3 N8 C7 114.3(6) . . . . ?
Ag1 Ag3 N8 C7 47.8(6) . . . . ?
Ag2 Ag3 N8 C7 -24.4(6) 3_565 . . . ?
S5 Ag3 N8 N9 73.7(7) 3_565 . . . ?
S4 Ag3 N8 N9 -82.1(6) . . . . ?
Ag1 Ag3 N8 N9 -148.5(6) . . . . ?
Ag2 Ag3 N8 N9 139.3(6) 3_565 . . . ?
C7 N8 N9 C10 179.0(8) . . . . ?
Ag3 N8 N9 C10 14.6(11) . . . . ?
N8 N9 C10 C11 179.4(7) . . . . ?
N9 C10 C11 N12 177.7(9) . . . . ?
N9 C10 C11 C16 0.9(15) . . . . ?
C16 C11 N12 C13 -0.7(16) . . . . ?
C10 C11 N12 C13 -177.4(9) . . . . ?
C11 N12 C13 C14 1.1(18) . . . . ?
N12 C13 C14 C15 -1(2) . . . . ?
C13 C14 C15 C16 0(2) . . . . ?
N12 C11 C16 C15 0.3(16) . . . . ?
C10 C11 C16 C15 176.8(9) . . . . ?
C14 C15 C16 C11 -0.1(18) . . . . ?
Ag3 S5 C20 N30 137.3(6) 3_565 . . . ?
Ag1 S5 C20 N30 -124.1(6) . . . . ?
Ag3 S5 C20 N21 -40.0(6) 3_565 . . . ?
Ag1 S5 C20 N21 58.6(6) . . . . ?
N30 C20 N21 N22 -2.8(10) . . . . ?
S5 C20 N21 N22 174.5(5) . . . . ?
N30 C20 N21 Ag2 169.6(6) . . . . ?
S5 C20 N21 Ag2 -13.2(8) . . . . ?
S6 Ag2 N21 C20 113.9(5) 3_565 . . . ?
S4 Ag2 N21 C20 -97.6(5) . . . . ?
Ag1 Ag2 N21 C20 -28.9(5) . . . . ?
Ag3 Ag2 N21 C20 47.1(5) 3_565 . . . ?
S6 Ag2 N21 N22 -74.8(6) 3_565 . . . ?
S4 Ag2 N21 N22 73.7(6) . . . . ?
Ag1 Ag2 N21 N22 142.3(6) . . . . ?
Ag3 Ag2 N21 N22 -141.6(6) 3_565 . . . ?
C20 N21 N22 C23 175.6(7) . . . . ?
Ag2 N21 N22 C23 3.9(9) . . . . ?
N21 N22 C23 C24 175.8(7) . . . . ?
N22 C23 C24 N25 -177.4(9) . . . . ?
N22 C23 C24 C29 2.1(15) . . . . ?
C29 C24 N25 C26 0.2(16) . . . . ?
C23 C24 N25 C26 179.8(9) . . . . ?
C24 N25 C26 C27 1.0(18) . . . . ?
N25 C26 C27 C28 -1(2) . . . . ?
C26 C27 C28 C29 -1(2) . . . . ?
N25 C24 C29 C28 -1.8(18) . . . . ?
C23 C24 C29 C28 178.7(11) . . . . ?
C27 C28 C29 C24 2(2) . . . . ?
N21 C20 N30 C31 177.1(8) . . . . ?
S5 C20 N30 C31 -0.1(12) . . . . ?
C20 N30 C31 C32 110.8(10) . . . . ?
Ag2 S4 C33 N43 -138.9(6) . . . . ?
Ag3 S4 C33 N43 128.5(6) . . . . ?
Ag2 S4 C33 N34 39.3(6) . . . . ?
Ag3 S4 C33 N34 -53.4(6) . . . . ?
N43 C33 N34 N35 -0.8(10) . . . . ?
S4 C33 N34 N35 -178.9(5) . . . . ?
N43 C33 N34 Ag1 -167.4(5) . . . . ?
S4 C33 N34 Ag1 14.5(8) . . . . ?
S6 Ag1 N34 C33 90.7(6) . . . . ?
S5 Ag1 N34 C33 -114.6(5) . . . . ?
Ag3 Ag1 N34 C33 22.8(5) . . . . ?
Ag2 Ag1 N34 C33 -48.9(5) . . . . ?
S6 Ag1 N34 N35 -74.1(5) . . . . ?
S5 Ag1 N34 N35 80.6(5) . . . . ?
Ag3 Ag1 N34 N35 -142.0(5) . . . . ?
Ag2 Ag1 N34 N35 146.3(5) . . . . ?
C33 N34 N35 C36 179.1(7) . . . . ?
Ag1 N34 N35 C36 -15.1(9) . . . . ?
N34 N35 C36 C37 176.6(6) . . . . ?
N35 C36 C37 C42 -7.1(12) . . . . ?
N35 C36 C37 N38 171.9(7) . . . . ?
C42 C37 N38 C39 -1.2(14) . . . . ?
C36 C37 N38 C39 179.7(8) . . . . ?
C37 N38 C39 C40 -0.6(15) . . . . ?
N38 C39 C40 C41 1(2) . . . . ?
C39 C40 C41 C42 0(2) . . . . ?
N38 C37 C42 C41 2.4(16) . . . . ?
C36 C37 C42 C41 -178.6(10) . . . . ?
C40 C41 C42 C37 -2(2) . . . . ?
N34 C33 N43 C44 166.9(8) . . . . ?
S4 C33 N43 C44 -15.0(11) . . . . ?
C33 N43 C44 C45 -93.2(11) . . . . ?
N8 C7 N17 C18B -152.9(19) . . . . ?
S6 C7 N17 C18B 32(2) . . . . ?
N8 C7 N17 C18 177.2(9) . . . . ?
S6 C7 N17 C18 1.8(13) . . . . ?
C7 N17 C18 C19 95.2(14) . . . . ?
C18B N17 C18 C19 -31(3) . . . . ?
C7 N17 C18B C19B 108(2) . . . . ?
C18 N17 C18B C19B -179(6) . . . . ?
